data_4308879
loop_
_publ_author_name
'Ho-Chol Chang'
'Katsunori Mochizuki'
'Susumu Kitagawa'

_publ_section_title
;
Substituent-Directed Structural and Physicochemical Controls of Diruthenium
Catecholate Complexes with Ligand-Unsupported Ru-Ru Bonds
;
_journal_name_full 'Inorganic Chemistry'
_journal_page_first 3799
_journal_page_last 3809
_journal_paper_doi 10.1021/ic048251m
_journal_volume 44
_journal_year 2005
_chemical_absolute_configuration ad
_chemical_formula_sum 'C72 H112 Na2 O12 Ru2'
_chemical_formula_weight 1417.79
_space_group_IT_number 151
_symmetry_cell_setting trigonal
_symmetry_Int_Tables_number 151
_symmetry_space_group_name_Hall 'P 31 2 (0 0 4)'
_symmetry_space_group_name_H-M 'P 31 1 2'
_cell_angle_alpha 90
_cell_angle_beta 90
_cell_angle_gamma 120
_cell_formula_units_Z 3
_cell_length_a 13.8142(5)
_cell_length_b 13.8142(5)
_cell_length_c 33.628(2)
_cell_measurement_reflns_used 8605
_cell_measurement_temperature 223.2
_cell_measurement_theta_max 27.5
_cell_measurement_theta_min 3.0
_cell_volume 5557.5(4)
_computing_cell_refinement CRYSTALCLEAR
_computing_data_collection CRYSTALCLEAR
_computing_data_reduction 'teXsan Ver. 1.11'
_computing_publication_material 'teXsan Ver. 1.11'
_computing_structure_refinement 'teXsan Ver. 1.10'
_computing_structure_solution 'DIRDIF94 (PATTY)'
_diffrn_detector_area_resol_mean 14.63
_diffrn_measured_fraction_theta_full 0.9976
_diffrn_measured_fraction_theta_max 0.9976
_diffrn_measurement_device_type 'Rigaku/MSC Mercury CCD'
_diffrn_measurement_method \w
_diffrn_radiation_type 'Mo K\a'
_diffrn_radiation_wavelength 0.7107
_diffrn_reflns_av_R_equivalents 0.051
_diffrn_reflns_limit_h_max 17
_diffrn_reflns_limit_h_min -17
_diffrn_reflns_limit_k_max 17
_diffrn_reflns_limit_k_min -17
_diffrn_reflns_limit_l_max 41
_diffrn_reflns_limit_l_min -43
_diffrn_reflns_number 56850
_diffrn_reflns_theta_full 27.48
_diffrn_reflns_theta_max 27.48
_exptl_absorpt_coefficient_mu 0.475
_exptl_absorpt_correction_T_max 0.991
_exptl_absorpt_correction_T_min 0.815
_exptl_absorpt_correction_type integration
_exptl_absorpt_process_details Coppens_numerical
_exptl_crystal_colour purple
_exptl_crystal_density_diffrn 1.271
_exptl_crystal_density_method 'not measured'
_exptl_crystal_description plate
_exptl_crystal_size_max 0.200
_exptl_crystal_size_mid 0.100
_exptl_crystal_size_min 0.020
_refine_diff_density_max 2.75
_refine_diff_density_min -1.10
_refine_ls_abs_structure_details 'Flack H D (1983), Acta Cryst. A39, 876-881'
_refine_ls_abs_structure_Flack 0.2(5)
_refine_ls_extinction_method none
_refine_ls_goodness_of_fit_ref 1.218
_refine_ls_hydrogen_treatment noref
_refine_ls_number_parameters 322
_refine_ls_number_reflns 2254
_refine_ls_R_factor_gt 0.0934
_refine_ls_shift/su_max 0.0120
_refine_ls_structure_factor_coef F
_refine_ls_weighting_details 'w = 1/[\s^2^(Fo) + 0.01000|Fo|^2^]'
_refine_ls_weighting_scheme calc
_refine_ls_wR_factor_ref 0.1329
_reflns_number_gt 2254
_reflns_number_total 4526
_reflns_threshold_expression F^2^>3.0\s(F^2^)
_cod_data_source_file ic048251msi20041213_123224_4.cif
_cod_data_source_block complex6b'
_cod_original_cell_volume 5557.6(4)
_cod_original_sg_symbol_H-M 'P 31 1 2 '
_cod_original_formula_sum 'C72 H112 Na2 O12 Ru2 '
_cod_database_code 4308879

loop_
_symmetry_equiv_pos_as_xyz
x,y,z
-y,x-y,1/3+z
-x+y,-x,2/3+z
x,x-y,-z
-x+y,y,1/3-z
-y,-x,2/3-z

loop_
_atom_site_label
_atom_site_type_symbol
_atom_site_fract_x
_atom_site_fract_y
_atom_site_fract_z
_atom_site_U_iso_or_equiv
_atom_site_adp_type
_atom_site_occupancy
_atom_site_calc_flag
_atom_site_refinement_flags
_atom_site_disorder_assembly
_atom_site_disorder_group
Ru(1) Ru 0.1644(1) 0.32919(10) 0.13484(3) 0.0332(3) Uani 1.00 d . . .
Na(1) Na 0.375(1) 0.410(1) 0.0786(4) 0.104(4) Uani 1.00 d . . .
O(1) O 0.281(1) 0.481(1) 0.1173(5) 0.068(4) Uani 1.00 d . . .
O(2) O 0.065(1) 0.387(1) 0.1211(4) 0.034(3) Uani 1.00 d . . .
O(3) O 0.263(1) 0.268(1) 0.1212(5) 0.050(4) Uani 1.00 d . . .
O(4) O 0.050(1) 0.1813(10) 0.1186(4) 0.040(3) Uani 1.00 d . . .
O(5) O 0.527(2) 0.465(2) 0.0412(7) 0.1566 Uiso 1.00 d . . .
O(6) O 0.251(2) 0.368(2) 0.0171(7) 0.1798 Uiso 1.00 d . . .
C(1) C 0.239(1) 0.551(2) 0.1098(5) 0.034(4) Uani 1.00 d . . .
C(2) C 0.314(2) 0.664(2) 0.0963(7) 0.048(5) Uani 1.00 d . . .
C(3) C 0.253(2) 0.726(2) 0.0955(8) 0.059(7) Uani 1.00 d . . .
C(4) C 0.144(2) 0.679(2) 0.0989(7) 0.063(6) Uani 1.00 d . . .
C(5) C 0.072(2) 0.566(2) 0.1116(6) 0.051(5) Uani 1.00 d . . .
C(6) C 0.124(2) 0.503(2) 0.1162(6) 0.040(4) Uani 1.00 d . . .
C(7) C 0.431(2) 0.714(2) 0.092(1) 0.057(6) Uani 1.00 d . . .
C(8) C 0.464(4) 0.650(4) 0.060(1) 0.16(2) Uani 1.00 d . . .
C(9) C 0.487(2) 0.840(2) 0.084(2) 0.11(2) Uani 1.00 d . . .
C(10) C 0.487(3) 0.697(4) 0.130(2) 0.17(2) Uani 1.00 d . . .
C(11) C -0.053(2) 0.519(2) 0.1186(8) 0.066(6) Uani 1.00 d . . .
C(12) C -0.129(2) 0.414(2) 0.0928(8) 0.081(8) Uani 1.00 d . . .
C(13) C -0.075(2) 0.477(2) 0.1615(8) 0.080(9) Uani 1.00 d . . .
C(14) C -0.095(2) 0.600(2) 0.1136(8) 0.073(8) Uani 1.00 d . . .
C(15) C 0.206(1) 0.159(2) 0.1152(5) 0.037(4) Uani 1.00 d . . .
C(16) C 0.254(2) 0.089(2) 0.1107(6) 0.047(5) Uani 1.00 d . . .
C(17) C 0.191(2) -0.017(2) 0.0978(7) 0.060(6) Uani 1.00 d . . .
C(18) C 0.072(2) -0.061(2) 0.0922(7) 0.063(7) Uani 1.00 d . . .
C(19) C 0.020(2) -0.003(2) 0.1003(8) 0.066(7) Uani 1.00 d . . .
C(20) C 0.088(2) 0.108(2) 0.1089(6) 0.046(5) Uani 1.00 d . . .
C(21) C 0.383(2) 0.140(2) 0.1197(7) 0.064(6) Uani 1.00 d . . .
C(22) C 0.452(2) 0.238(2) 0.0947(8) 0.069(8) Uani 1.00 d . . .
C(23) C 0.399(2) 0.171(2) 0.1644(7) 0.075(8) Uani 1.00 d . . .
C(24) C 0.413(2) 0.051(2) 0.1161(9) 0.09(1) Uani 1.00 d . . .
C(25) C -0.109(2) -0.054(3) 0.0962(9) 0.084(7) Uani 1.00 d . . .
C(26) C -0.142(3) 0.006(3) 0.065(1) 0.17(2) Uani 1.00 d . . .
C(27) C -0.156(2) -0.161(4) 0.075(2) 0.19(2) Uani 1.00 d . . .
C(28) C -0.161(2) -0.062(4) 0.1320(10) 0.12(1) Uani 1.00 d . . .
C(29) C 0.524(3) 0.471(4) -0.0044(10) 0.1756 Uiso 1.00 d . . .
C(30) C 0.643(3) 0.519(3) -0.0216(8) 0.1756 Uiso 1.00 d . . .
C(31) C 0.724(2) 0.547(3) 0.013(1) 0.1756 Uiso 1.00 d . . .
C(32) C 0.656(3) 0.516(3) 0.0522(8) 0.1756 Uiso 1.00 d . . .
C(33) C 0.140(3) 0.256(2) 0.022(1) 0.1550 Uiso 1.00 d . . .
C(34) C 0.043(2) 0.279(3) 0.0148(10) 0.1550 Uiso 1.00 d . . .
C(35) C 0.093(3) 0.405(3) 0.008(1) 0.1550 Uiso 1.00 d . . .
C(36) C 0.221(3) 0.461(2) 0.0113(10) 0.1550 Uiso 1.00 d . . .
H(1) H 0.2958 0.8044 0.0924 0.0710 Uiso 1.00 calc . . .
H(2) H 0.1111 0.7232 0.0927 0.0761 Uiso 1.00 calc G . .
H(3) H 0.4340 0.5742 0.0673 0.2639 Uiso 1.00 calc G . .
H(4) H 0.4350 0.6537 0.0345 0.2639 Uiso 1.00 calc G . .
H(5) H 0.5434 0.6847 0.0580 0.2639 Uiso 1.00 calc G . .
H(6) H 0.5658 0.8699 0.0816 0.2148 Uiso 1.00 calc G . .
H(7) H 0.4590 0.8511 0.0596 0.2148 Uiso 1.00 calc G . .
H(8) H 0.4720 0.8757 0.1049 0.2148 Uiso 1.00 calc G . .
H(9) H 0.4561 0.6197 0.1354 0.2087 Uiso 1.00 calc G . .
H(10) H 0.5655 0.7304 0.1262 0.2087 Uiso 1.00 calc G . .
H(11) H 0.4741 0.7317 0.1527 0.2087 Uiso 1.00 calc G . .
H(12) H -0.2047 0.3863 0.0999 0.0977 Uiso 1.00 calc G . .
H(13) H -0.1186 0.4348 0.0655 0.0977 Uiso 1.00 calc G . .
H(14) H -0.1092 0.3584 0.0972 0.0977 Uiso 1.00 calc G . .
H(15) H -0.1526 0.4470 0.1673 0.0961 Uiso 1.00 calc G . .
H(16) H -0.0556 0.4212 0.1650 0.0961 Uiso 1.00 calc G . .
H(17) H -0.0323 0.5379 0.1790 0.0961 Uiso 1.00 calc . . .
H(18) H -0.0568 0.6601 0.1316 0.0878 Uiso 1.00 calc . . .
H(19) H -0.0817 0.6271 0.0871 0.0878 Uiso 1.00 calc . . .
H(20) H -0.1729 0.5625 0.1189 0.0878 Uiso 1.00 calc . . .
H(21) H 0.2232 -0.0619 0.0924 0.0717 Uiso 1.00 calc . . .
H(22) H 0.0287 -0.1347 0.0822 0.0753 Uiso 1.00 calc . . .
H(23) H 0.5286 0.2698 0.1022 0.0823 Uiso 1.00 calc . . .
H(24) H 0.4438 0.2162 0.0676 0.0823 Uiso 1.00 calc . . .
H(25) H 0.4295 0.2921 0.0982 0.0823 Uiso 1.00 calc . . .
H(26) H 0.4743 0.1977 0.1718 0.0905 Uiso 1.00 calc . . .
H(27) H 0.3809 0.2285 0.1690 0.0905 Uiso 1.00 calc . . .
H(28) H 0.3510 0.1075 0.1799 0.0905 Uiso 1.00 calc . . .
H(29) H 0.3646 -0.0106 0.1324 0.1038 Uiso 1.00 calc . . .
H(30) H 0.4052 0.0275 0.0892 0.1038 Uiso 1.00 calc . . .
H(31) H 0.4880 0.0795 0.1244 0.1038 Uiso 1.00 calc . . .
H(32) H -0.1176 0.0807 0.0733 0.2004 Uiso 1.00 calc . . .
H(33) H -0.1084 0.0079 0.0401 0.2004 Uiso 1.00 calc . . .
H(34) H -0.2213 -0.0325 0.0618 0.2004 Uiso 1.00 calc . . .
H(35) H -0.2340 -0.1904 0.0715 0.2331 Uiso 1.00 calc . . .
H(36) H -0.1206 -0.1496 0.0501 0.2331 Uiso 1.00 calc . . .
H(37) H -0.1439 -0.2116 0.0905 0.2331 Uiso 1.00 calc . . .
H(38) H -0.1278 0.0097 0.1443 0.1494 Uiso 1.00 calc . . .
H(39) H -0.2384 -0.0880 0.1276 0.1494 Uiso 1.00 calc . . .
H(40) H -0.1534 -0.1126 0.1489 0.1494 Uiso 1.00 calc . . .
H(41) H 0.4774 0.3980 -0.0148 0.2107 Uiso 1.00 calc . . .
H(42) H 0.4947 0.5177 -0.0118 0.2107 Uiso 1.00 calc . . .
H(43) H 0.6457 0.4656 -0.0385 0.2107 Uiso 1.00 calc . . .
H(44) H 0.6621 0.5851 -0.0363 0.2107 Uiso 1.00 calc . . .
H(45) H 0.7614 0.5049 0.0112 0.2107 Uiso 1.00 calc . . .
H(46) H 0.7778 0.6244 0.0134 0.2107 Uiso 1.00 calc . . .
H(47) H 0.6802 0.5807 0.0682 0.2107 Uiso 1.00 calc . . .
H(48) H 0.6657 0.4619 0.0665 0.2107 Uiso 1.00 calc . . .
H(49) H 0.1372 0.2043 0.0025 0.1860 Uiso 1.00 calc . . .
H(50) H 0.1355 0.2272 0.0476 0.1860 Uiso 1.00 calc . . .
H(51) H 0.0014 0.2390 -0.0080 0.1860 Uiso 1.00 calc . . .
H(52) H -0.0049 0.2551 0.0374 0.1860 Uiso 1.00 calc . . .
H(53) H 0.0719 0.4185 -0.0170 0.1860 Uiso 1.00 calc . . .
H(54) H 0.0656 0.4345 0.0284 0.1860 Uiso 1.00 calc . . .
H(55) H 0.2469 0.5109 0.0333 0.1860 Uiso 1.00 calc . . .
H(56) H 0.2538 0.5012 -0.0125 0.1860 Uiso 1.00 calc . . .

loop_
_atom_site_aniso_label
_atom_site_aniso_U_11
_atom_site_aniso_U_22
_atom_site_aniso_U_33
_atom_site_aniso_U_12
_atom_site_aniso_U_13
_atom_site_aniso_U_23
Ru(1) 0.0293(7) 0.0232(7) 0.0449(6) 0.0115(6) 0.0007(6) 0.0002(7)
Na(1) 0.107(9) 0.102(9) 0.103(8) 0.052(8) 0.046(7) 0.014(7)
O(1) 0.027(7) 0.035(7) 0.11(1) -0.009(4) -0.015(6) 0.044(6)
O(2) 0.042(7) 0.039(6) 0.040(7) 0.035(5) -0.010(6) -0.005(6)
O(3) 0.037(8) 0.050(6) 0.083(9) 0.036(6) -0.012(5) -0.039(5)
O(4) 0.036(7) 0.029(5) 0.042(7) 0.006(4) -0.008(5) 0.000(5)
C(1) 0.034(7) 0.034(8) 0.020(9) 0.006(6) -0.007(7) -0.004(7)
C(2) 0.043(8) 0.025(9) 0.07(2) 0.012(7) -0.020(10) 0.012(8)
C(3) 0.06(1) 0.03(1) 0.10(2) 0.032(9) -0.01(1) 0.02(1)
C(4) 0.058(10) 0.027(9) 0.10(2) 0.015(9) -0.01(1) 0.015(10)
C(5) 0.050(9) 0.028(9) 0.07(1) 0.016(7) -0.029(9) 0.006(9)
C(6) 0.038(8) 0.043(7) 0.04(1) 0.024(7) 0.007(8) 0.011(9)
C(7) 0.056(8) 0.05(1) 0.08(2) 0.035(9) 0.00(2) 0.04(1)
C(8) 0.14(5) 0.14(4) 0.16(4) 0.05(4) 0.10(4) -0.01(3)
C(9) 0.07(2) 0.04(1) 0.17(6) -0.01(1) -0.01(3) 0.03(3)
C(10) 0.10(3) 0.15(4) 0.21(4) 0.02(3) -0.09(3) 0.06(3)
C(11) 0.07(1) 0.015(9) 0.11(1) 0.014(8) 0.06(1) 0.012(8)
C(12) 0.05(1) 0.06(1) 0.09(2) -0.01(1) -0.03(1) 0.04(1)
C(13) 0.06(2) 0.09(2) 0.11(2) 0.06(1) 0.05(1) 0.05(2)
C(14) 0.05(1) 0.04(1) 0.12(2) 0.012(10) -0.02(1) 0.03(1)
C(15) 0.035(8) 0.047(7) 0.027(8) 0.020(6) 0.014(7) -0.012(8)
C(16) 0.05(1) 0.043(10) 0.06(1) 0.031(8) -0.032(10) -0.024(10)
C(17) 0.038(9) 0.035(10) 0.09(2) 0.004(8) 0.004(10) -0.019(10)
C(18) 0.05(1) 0.07(2) 0.08(2) 0.04(1) -0.03(1) -0.04(1)
C(19) 0.05(1) 0.040(10) 0.10(2) 0.022(8) -0.03(1) -0.02(1)
C(20) 0.041(8) 0.040(9) 0.07(1) 0.027(7) -0.022(10) -0.009(9)
C(21) 0.035(9) 0.08(1) 0.08(1) 0.03(1) 0.015(9) -0.03(1)
C(22) 0.05(1) 0.09(2) 0.11(2) 0.04(1) 0.02(1) 0.01(1)
C(23) 0.08(2) 0.09(2) 0.08(1) 0.05(2) -0.01(1) -0.04(1)
C(24) 0.07(2) 0.09(2) 0.09(3) 0.05(2) -0.01(2) -0.03(2)
C(25) 0.05(1) 0.10(2) 0.12(2) 0.05(1) 0.04(1) 0.03(1)
C(26) 0.12(3) 0.14(3) 0.18(4) 0.02(2) -0.10(3) 0.08(3)
C(27) 0.07(2) 0.20(4) 0.32(5) 0.07(2) -0.07(3) -0.15(4)
C(28) 0.02(1) 0.22(4) 0.11(2) 0.04(2) 0.00(1) -0.03(3)

loop_
_atom_type_symbol
_atom_type_description
_atom_type_scat_dispersion_real
_atom_type_scat_dispersion_imag
_atom_type_scat_source
C C 0.003 0.002
;International Tables for Crystallography
(1992, Vol. C, Tables 4.2.6.8 and 6.1.1.1)
;
H H 0.000 0.000
;International Tables for Crystallography
(1992, Vol. C, Table 6.1.1.2)
;
Na Na 0.036 0.025
;International Tables for Crystallography
(1992, Vol. C, Tables 4.2.6.8 and 6.1.1.1)
;
O O 0.011 0.006
;International Tables for Crystallography
(1992, Vol. C, Tables 4.2.6.8 and 6.1.1.1)
;
Ru Ru -1.259 0.836
;International Tables for Crystallography
(1992, Vol. C, Tables 4.2.6.8 and 6.1.1.1)
;

loop_
_geom_angle_atom_site_label_1
_geom_angle_atom_site_label_2
_geom_angle_atom_site_label_3
_geom_angle
_geom_angle_site_symmetry_1
_geom_angle_site_symmetry_2
_geom_angle_site_symmetry_3
_geom_angle_publ_flag
Ru(1) Ru(1) Na(1) 126.6(2) 5_555 . . yes
Ru(1) Ru(1) O(1) 107.3(5) 5_555 . . yes
Ru(1) Ru(1) O(2) 103.8(4) 5_555 . . yes
Ru(1) Ru(1) O(3) 103.2(5) 5_555 . . yes
Ru(1) Ru(1) O(4) 106.4(3) 5_555 . . yes
Na(1) Ru(1) O(1) 48.2(6) . . . yes
Na(1) Ru(1) O(2) 114.8(4) . . . yes
Na(1) Ru(1) O(3) 46.2(5) . . . yes
Na(1) Ru(1) O(4) 109.1(5) . . . yes
O(1) Ru(1) O(2) 82.1(6) . . . yes
O(1) Ru(1) O(3) 90.7(6) . . . yes
O(1) Ru(1) O(4) 146.3(6) . . . yes
O(2) Ru(1) O(3) 152.9(6) . . . yes
O(2) Ru(1) O(4) 89.7(6) . . . yes
O(3) Ru(1) O(4) 81.9(6) . . . yes
Ru(1) Na(1) O(1) 38.8(4) . . . yes
Ru(1) Na(1) O(3) 38.5(5) . . . yes
Ru(1) Na(1) O(9) 175.6(10) . . . yes
Ru(1) Na(1) O(10) 88.6(7) . . . yes
O(1) Na(1) O(3) 74.6(7) . . . yes
O(1) Na(1) O(9) 140(1) . . . yes
O(1) Na(1) O(10) 94(1) . . . yes
O(3) Na(1) O(9) 139(1) . . . yes
O(3) Na(1) O(10) 101.0(8) . . . yes
O(9) Na(1) O(10) 95(1) . . . yes
Ru(1) O(1) Na(1) 93.0(7) . . . yes
Ru(1) O(1) C(1) 113(1) . . . yes
Na(1) O(1) C(1) 134(1) . . . yes
Ru(1) O(2) C(6) 112(1) . . . yes
Ru(1) O(3) Na(1) 95.4(8) . . . yes
Ru(1) O(3) C(15) 112(1) . . . yes
Na(1) O(3) C(15) 129(1) . . . yes
Ru(1) O(4) C(20) 115(1) . . . yes
O(1) C(1) C(2) 118(1) . . . yes
O(1) C(1) C(6) 114(1) . . . yes
C(2) C(1) C(6) 126(2) . . . yes
C(1) C(2) C(3) 108(1) . . . yes
C(1) C(2) C(7) 126(2) . . . yes
C(3) C(2) C(7) 123(1) . . . yes
C(2) C(3) C(4) 124(1) . . . yes
C(3) C(4) C(5) 123(2) . . . yes
C(4) C(5) C(6) 114(2) . . . yes
C(4) C(5) C(11) 122(2) . . . yes
C(6) C(5) C(11) 123(1) . . . yes
O(2) C(6) C(1) 115(2) . . . yes
O(2) C(6) C(5) 123(1) . . . yes
C(1) C(6) C(5) 120(1) . . . yes
C(2) C(7) C(8) 110(2) . . . yes
C(2) C(7) C(9) 112(2) . . . yes
C(2) C(7) C(10) 112(2) . . . yes
C(8) C(7) C(9) 111(3) . . . yes
C(8) C(7) C(10) 100(3) . . . yes
C(9) C(7) C(10) 108(2) . . . yes
C(5) C(11) C(12) 113(2) . . . yes
C(5) C(11) C(13) 106(2) . . . yes
C(5) C(11) C(14) 116(1) . . . yes
C(12) C(11) C(13) 105(1) . . . yes
C(12) C(11) C(14) 107(2) . . . yes
C(13) C(11) C(14) 107(2) . . . yes
O(3) C(15) C(16) 125(1) . . . yes
O(3) C(15) C(20) 117(2) . . . yes
C(16) C(15) C(20) 117(1) . . . yes
C(15) C(16) C(17) 119(2) . . . yes
C(15) C(16) C(21) 118(1) . . . yes
C(17) C(16) C(21) 121(2) . . . yes
C(16) C(17) C(18) 118(2) . . . yes
C(17) C(18) C(19) 123(2) . . . yes
C(18) C(19) C(20) 116(2) . . . yes
C(18) C(19) C(25) 123(2) . . . yes
C(20) C(19) C(25) 120(2) . . . yes
O(4) C(20) C(15) 111(1) . . . yes
O(4) C(20) C(19) 124(2) . . . yes
C(15) C(20) C(19) 123(2) . . . yes
C(16) C(21) C(22) 111(2) . . . yes
C(16) C(21) C(23) 106(2) . . . yes
C(16) C(21) C(24) 109(1) . . . yes
C(22) C(21) C(23) 110(1) . . . yes
C(22) C(21) C(24) 113(2) . . . yes
C(23) C(21) C(24) 104(2) . . . yes
C(19) C(25) C(26) 113(2) . . . yes
C(19) C(25) C(27) 108(3) . . . yes
C(19) C(25) C(28) 113(2) . . . yes
C(26) C(25) C(27) 96(3) . . . yes
C(26) C(25) C(28) 110(3) . . . yes
C(27) C(25) C(28) 113(2) . . . yes

loop_
_geom_bond_atom_site_label_1
_geom_bond_atom_site_label_2
_geom_bond_distance
_geom_bond_site_symmetry_1
_geom_bond_site_symmetry_2
_geom_bond_publ_flag
Ru(1) Ru(1) 2.140(2) . 5_555 yes
Ru(1) Na(1) 3.16(1) . . yes
Ru(1) O(1) 1.99(1) . . yes
Ru(1) O(2) 1.96(2) . . yes
Ru(1) O(3) 1.98(2) . . yes
Ru(1) O(4) 1.94(1) . . yes
Na(1) O(1) 2.36(2) . . yes
Na(1) O(3) 2.29(2) . . yes
Na(1) O(9) 2.22(3) . . yes
Na(1) O(10) 2.50(3) . . yes
O(1) C(1) 1.38(3) . . yes
O(2) C(6) 1.40(2) . . yes
O(3) C(15) 1.33(2) . . yes
O(4) C(20) 1.39(3) . . yes
C(1) C(2) 1.44(2) . . yes
C(1) C(6) 1.40(3) . . yes
C(2) C(3) 1.47(4) . . yes
C(2) C(7) 1.41(3) . . yes
C(3) C(4) 1.32(3) . . yes
C(4) C(5) 1.44(3) . . yes
C(5) C(6) 1.37(4) . . yes
C(5) C(11) 1.53(4) . . yes
C(7) C(8) 1.62(7) . . yes
C(7) C(9) 1.53(4) . . yes
C(7) C(10) 1.57(6) . . yes
C(11) C(12) 1.55(3) . . yes
C(11) C(13) 1.53(4) . . yes
C(11) C(14) 1.50(4) . . yes
C(15) C(16) 1.42(4) . . yes
C(15) C(20) 1.44(3) . . yes
C(16) C(17) 1.35(3) . . yes
C(16) C(21) 1.58(3) . . yes
C(17) C(18) 1.44(3) . . yes
C(18) C(19) 1.34(5) . . yes
C(19) C(20) 1.37(3) . . yes
C(19) C(25) 1.57(4) . . yes
C(21) C(22) 1.47(3) . . yes
C(21) C(23) 1.55(3) . . yes
C(21) C(24) 1.48(5) . . yes
C(25) C(26) 1.55(6) . . yes
C(25) C(27) 1.46(6) . . yes
C(25) C(28) 1.38(4) . . yes

loop_
_geom_contact_atom_site_label_1
_geom_contact_atom_site_label_2
_geom_contact_distance
_geom_contact_site_symmetry_1
_geom_contact_site_symmetry_2
_geom_contact_publ_flag
Ru(1) Na(1) 3.16(1) . . ?
